data_7230168
loop_
_publ_author_name
'Hari, Nairita'
'Mandal, Shuvankar'
'Jana, Arpita'
'Sparkes, Hazel A.'
'Mohanta, Sasankasekhar'

_publ_section_title
;
 Syntheses, crystal structures, magnetic properties and ESI-MS studies of
 a series of trinuclear CuIIMIICuII compounds (M = Cu, Ni, Co, Fe, Mn, Zn)
;
_journal_issue 14
_journal_name_full 'RSC Advances'
_journal_page_first 7315
_journal_paper_doi 10.1039/C7RA13763J
_journal_volume 8
_journal_year 2018
_chemical_formula_moiety 'C40 H42 Cu3 N4 O5, 2(Cl O4)'
_chemical_formula_sum 'C40 H42 Cl2 Cu3 N4 O13'
_chemical_formula_weight 1048.29
_space_group_crystal_system triclinic
_space_group_IT_number 2
_space_group_name_Hall '-P 1'
_space_group_name_H-M_alt 'P -1'
_symmetry_space_group_name_Hall '-P 1'
_symmetry_space_group_name_H-M 'P -1'
_atom_sites_solution_hydrogens difmap
_atom_sites_solution_primary direct
_audit_creation_date 2018-01-25
_audit_creation_method
;
Olex2 1.2
(compiled 2017.08.10 svn.r3458 for OlexSys, GUI svn.r5381)
;
_audit_update_record
;
2018-02-01 deposited with the CCDC.
2018-02-06 downloaded from the CCDC.
;
_cell_angle_alpha 89.031(8)
_cell_angle_beta 80.648(8)
_cell_angle_gamma 80.267(8)
_cell_formula_units_Z 2
_cell_length_a 10.021(2)
_cell_length_b 13.993(3)
_cell_length_c 15.997(4)
_cell_measurement_reflns_used 1979
_cell_measurement_temperature 296(2)
_cell_measurement_theta_max 17.261
_cell_measurement_theta_min 2.518
_cell_volume 2181.4(8)
_computing_cell_refinement 'SAINT v8.34A (Bruker, 2013)'
_computing_data_collection 'Bruker Apex suite'
_computing_data_reduction 'SAINT v8.34A (Bruker, 2013)'
_computing_molecular_graphics 'Olex2 (Dolomanov et al., 2009)'
_computing_publication_material 'Olex2 (Dolomanov et al., 2009)'
_computing_structure_refinement 'ShelXL (Sheldrick, 2015)'
_computing_structure_solution 'ShelXS-1997 (Sheldrick, 2008)'
_diffrn_ambient_temperature 296(2)
_diffrn_detector 'Bruker area detector'
_diffrn_detector_type 'CCD area detector'
_diffrn_measured_fraction_theta_full 0.996
_diffrn_measured_fraction_theta_max 0.996
_diffrn_measurement_device 'Bruker Apex II kappa CCD area detector'
_diffrn_measurement_device_type 'Bruker APEX-II CCD'
_diffrn_measurement_method '\f and \w scans'
_diffrn_radiation_monochromator graphite
_diffrn_radiation_type MoK\a
_diffrn_radiation_wavelength 0.71073
_diffrn_reflns_av_R_equivalents 0.1060
_diffrn_reflns_av_unetI/netI 0.1171
_diffrn_reflns_Laue_measured_fraction_full 0.996
_diffrn_reflns_Laue_measured_fraction_max 0.996
_diffrn_reflns_limit_h_max 10
_diffrn_reflns_limit_h_min -11
_diffrn_reflns_limit_k_max 16
_diffrn_reflns_limit_k_min -16
_diffrn_reflns_limit_l_max 19
_diffrn_reflns_limit_l_min -19
_diffrn_reflns_number 25662
_diffrn_reflns_point_group_measured_fraction_full 0.996
_diffrn_reflns_point_group_measured_fraction_max 0.996
_diffrn_reflns_theta_full 25.026
_diffrn_reflns_theta_max 25.026
_diffrn_reflns_theta_min 1.290
_exptl_absorpt_coefficient_mu 1.640
_exptl_absorpt_correction_T_max 0.7455
_exptl_absorpt_correction_T_min 0.5408
_exptl_absorpt_correction_type multi-scan
_exptl_absorpt_process_details
'SADABS-2014/5 (Bruker,2014/5) was used for absorption correction. wR2(int) was 0.0990 before and 0.0675 after correction. The Ratio of minimum to maximum transmission is 0.7254. The \l/2 correction factor is 0.00150.'
_exptl_crystal_colour red
_exptl_crystal_colour_primary red
_exptl_crystal_density_diffrn 1.596
_exptl_crystal_description block
_exptl_crystal_F_000 1070
_exptl_crystal_size_max 0.1
_exptl_crystal_size_mid 0.09
_exptl_crystal_size_min 0.08
_refine_diff_density_max 0.783
_refine_diff_density_min -0.899
_refine_diff_density_rms 0.106
_refine_ls_extinction_method none
_refine_ls_goodness_of_fit_ref 0.979
_refine_ls_hydrogen_treatment noref
_refine_ls_matrix_type full
_refine_ls_number_parameters 559
_refine_ls_number_reflns 7658
_refine_ls_number_restraints 12
_refine_ls_restrained_S_all 0.982
_refine_ls_R_factor_all 0.1435
_refine_ls_R_factor_gt 0.0687
_refine_ls_shift/su_max 0.001
_refine_ls_shift/su_mean 0.000
_refine_ls_structure_factor_coef Fsqd
_refine_ls_weighting_details 'w=1/[\s^2^(Fo^2^)+(0.1004P)^2^] where P=(Fo^2^+2Fc^2^)/3'
_refine_ls_weighting_scheme calc
_refine_ls_wR_factor_gt 0.1607
_refine_ls_wR_factor_ref 0.2022
_reflns_Friedel_coverage 0.000
_reflns_number_gt 3983
_reflns_number_total 7658
_reflns_threshold_expression 'I > 2\s(I)'
_cod_data_source_file c7ra13763j2.cif
_cod_data_source_block 1
_cod_original_cell_volume 2181.3(8)
_cod_database_code 7230168
_shelx_shelxl_version_number 2017/1
_shelx_space_group_comment
;
The symmetry employed for this shelxl refinement is uniquely defined
by the following loop, which should always be used as a source of
symmetry information in preference to the above space-group names.
They are only intended as comments.
;
_shelx_estimated_absorpt_t_max 0.880
_shelx_estimated_absorpt_t_min 0.853
_olex2_refinement_description
;
1. Uiso/Uaniso restraints and constraints
Uanis(O13) \\sim Ueq, Uanis(C30) \\sim Ueq: with sigma of 0.01 and sigma for
terminal atoms of 0.02
2. Others
 Fixed Uiso: H2(0.07) H3(0.078) H4(0.082) H5(0.071) H7(0.075) H8(0.084)
 H9A(0.078) H9B(0.078) H10A(0.107) H10B(0.107) H11A(0.133) H11B(0.133)
 H12A(0.079) H12B(0.079) H13(0.112) H14(0.077) H16(0.075) H17(0.073) H18(0.071)
 H19(0.067) H22(0.069) H23(0.079) H24(0.085) H25(0.074) H27(0.081) H28(0.097)
 H29A(0.099) H29B(0.099) H30A(0.143) H30B(0.143) H31A(0.122) H31B(0.122)
 H32A(0.08) H32B(0.08) H33(0.092) H34(0.067) H36(0.071) H37(0.089) H38(0.082)
 H39(0.071) H5A(0.1) H5B(0.1)
 Fixed X: H2(0.658891) H3(0.83966) H4(0.821441) H5(0.62049) H7(0.40346)
 H8(0.111641) H9A(0.249449) H9B(0.21563) H10A(-0.00668) H10B(0.06614)
 H11A(0.004539) H11B(-0.12488) H12A(-0.11512) H12B(-0.07842) H13(0.14009) H14(-
 0.08432) H16(-0.19437) H17(-0.20906) H18(-0.027651) H19(0.165661) H22(0.36023)
 H23(0.3804) H24(0.54016) H25(0.67586) H27(0.74848) H28(0.83593) H29A(0.76972)
 H29B(0.899341) H30A(0.99368) H30B(0.949499) H31A(0.774089) H31B(0.900789)
 H32A(0.824409) H32B(0.69589) H33(0.614181) H34(0.611921) H36(0.52614)
 H37(0.435529) H38(0.36303) H39(0.37115) H5A(0.17099) H5B(0.254769)
 Fixed Y: H2(0.60881) H3(0.55885) H4(0.442509) H5(0.381881) H7(0.368281)
 H8(0.432889) H9A(0.24436) H9B(0.31412) H10A(0.3029) H10B(0.196529)
 H11A(0.19948) H11B(0.249749) H12A(0.39544) H12B(0.32427) H13(0.32499)
 H14(0.46952) H16(0.574519) H17(0.69589) H18(0.777829) H19(0.7408) H22(0.73632)
 H23(0.79569) H24(0.89295) H25(0.935559) H27(0.936249) H28(0.86969)
 H29A(1.05817) H29B(0.981509) H30A(0.989349) H30B(1.09697) H31A(1.118521)
 H31B(1.07006) H32A(0.926439) H32B(1.00521) H33(0.99976) H34(0.87007)
 H36(0.775009) H37(0.64291) H38(0.54176) H39(0.58154) H5A(0.812261)
 H5B(0.860701)
 Fixed Z: H2(0.20728) H3(0.10089) H4(0.001141) H5(0.01039) H7(0.07038)
 H8(0.13516) H9A(0.12252) H9B(0.04817) H10A(0.07284) H10B(0.08337)
 H11A(0.21688) H11B(0.18048) H12A(0.23298) H12B(0.305861) H13(0.27166)
 H14(0.36293) H16(0.473539) H17(0.568951) H18(0.565221) H19(0.46258)
 H22(0.12779) H23(-0.00714) H24(-0.0537) H25(0.0385) H27(0.16993) H28(0.33708)
 H29A(0.275599) H29B(0.239909) H30A(0.361171) H30B(0.335409) H31A(0.43532)
 H31B(0.475639) H32A(0.49127) H32B(0.52341) H33(0.4015) H34(0.55333)
 H36(0.663151) H37(0.71404) H38(0.623711) H39(0.482229) H5A(0.263901)
 H5B(0.298181)
;
_olex2_submission_special_instructions 'No special instructions were received'

loop_
_space_group_symop_operation_xyz
'x, y, z'
'-x, -y, -z'

loop_
_atom_site_label
_atom_site_type_symbol
_atom_site_fract_x
_atom_site_fract_y
_atom_site_fract_z
_atom_site_U_iso_or_equiv
_atom_site_adp_type
_atom_site_occupancy
_atom_site_site_symmetry_order
_atom_site_calc_flag
_atom_site_refinement_flags_adp
C1 C 0.5266(8) 0.5287(5) 0.1734(5) 0.0471(19) Uani 1 1 d .
C2 C 0.6496(8) 0.5634(6) 0.1674(5) 0.058(2) Uani 1 1 d .
H2 H 0.658891 0.608810 0.207280 0.070 Uiso 1 1 d .
C3 C 0.7587(8) 0.5335(6) 0.1040(6) 0.061(2) Uani 1 1 d .
H3 H 0.839660 0.558850 0.100890 0.078 Uiso 1 1 d .
C4 C 0.7486(9) 0.4641(6) 0.0441(5) 0.064(2) Uani 1 1 d .
H4 H 0.821441 0.442509 0.001141 0.082 Uiso 1 1 d .
C5 C 0.6302(9) 0.4271(6) 0.0502(5) 0.057(2) Uani 1 1 d .
H5 H 0.620490 0.381881 0.010390 0.071 Uiso 1 1 d .
C6 C 0.5164(8) 0.4564(5) 0.1156(5) 0.050(2) Uani 1 1 d .
C7 C 0.3990(9) 0.4109(5) 0.1148(5) 0.059(2) Uani 1 1 d .
H7 H 0.403460 0.368281 0.070380 0.075 Uiso 1 1 d .
C8 C 0.1662(9) 0.3821(7) 0.1632(6) 0.069(3) Uani 1 1 d .
H8 H 0.111641 0.432889 0.135160 0.084 Uiso 1 1 d .
C9 C 0.1821(9) 0.2958(5) 0.1055(5) 0.060(2) Uani 1 1 d .
H9A H 0.249449 0.244360 0.122520 0.078 Uiso 1 1 d .
H9B H 0.215630 0.314120 0.048170 0.078 Uiso 1 1 d .
C10 C 0.0490(11) 0.2614(8) 0.1078(7) 0.088(3) Uani 1 1 d .
H10A H -0.006680 0.302900 0.072840 0.107 Uiso 1 1 d .
H10B H 0.066140 0.196529 0.083370 0.107 Uiso 1 1 d .
C11 C -0.0324(13) 0.2561(8) 0.1888(8) 0.108(4) Uani 1 1 d .
H11A H 0.004539 0.199480 0.216880 0.133 Uiso 1 1 d .
H11B H -0.124880 0.249749 0.180480 0.133 Uiso 1 1 d .
C12 C -0.0465(9) 0.3432(6) 0.2483(6) 0.065(2) Uani 1 1 d .
H12A H -0.115120 0.395440 0.232980 0.079 Uiso 1 1 d .
H12B H -0.078420 0.324270 0.305861 0.079 Uiso 1 1 d .
C13 C 0.0863(11) 0.3770(7) 0.2447(6) 0.089(3) Uani 1 1 d .
H13 H 0.140090 0.324990 0.271660 0.112 Uiso 1 1 d .
C14 C -0.0064(9) 0.4984(6) 0.3540(5) 0.061(2) Uani 1 1 d .
H14 H -0.084320 0.469520 0.362930 0.077 Uiso 1 1 d .
C15 C -0.0052(8) 0.5819(5) 0.4080(5) 0.051(2) Uani 1 1 d .
C16 C -0.1219(8) 0.6081(6) 0.4708(5) 0.060(2) Uani 1 1 d .
H16 H -0.194370 0.574519 0.473539 0.075 Uiso 1 1 d .
C17 C -0.1317(8) 0.6798(6) 0.5288(5) 0.056(2) Uani 1 1 d .
H17 H -0.209060 0.695890 0.568951 0.073 Uiso 1 1 d .
C18 C -0.0235(9) 0.7289(6) 0.5255(5) 0.058(2) Uani 1 1 d .
H18 H -0.027651 0.777829 0.565221 0.071 Uiso 1 1 d .
C19 C 0.0943(8) 0.7068(6) 0.4643(5) 0.054(2) Uani 1 1 d .
H19 H 0.165661 0.740800 0.462580 0.067 Uiso 1 1 d .
C20 C 0.1028(8) 0.6329(5) 0.4060(5) 0.0483(19) Uani 1 1 d .
C21 C 0.5069(8) 0.8002(5) 0.1659(5) 0.0460(19) Uani 1 1 d .
C22 C 0.4247(9) 0.7760(5) 0.1099(5) 0.054(2) Uani 1 1 d .
H22 H 0.360230 0.736320 0.127790 0.069 Uiso 1 1 d .
C23 C 0.4375(10) 0.8123(6) 0.0288(5) 0.064(2) Uani 1 1 d .
H23 H 0.380400 0.795690 -0.007140 0.079 Uiso 1 1 d .
C24 C 0.5322(11) 0.8711(6) 0.0012(5) 0.067(3) Uani 1 1 d .
H24 H 0.540160 0.892950 -0.053700 0.085 Uiso 1 1 d .
C25 C 0.6120(9) 0.8952(6) 0.0570(5) 0.058(2) Uani 1 1 d .
H25 H 0.675860 0.935559 0.038500 0.074 Uiso 1 1 d .
C26 C 0.6021(7) 0.8622(5) 0.1399(5) 0.0466(19) Uani 1 1 d .
C27 C 0.6846(9) 0.8982(6) 0.1948(6) 0.064(2) Uani 1 1 d .
H27 H 0.748480 0.936249 0.169930 0.081 Uiso 1 1 d .
C28 C 0.7627(10) 0.9236(7) 0.3287(6) 0.079(3) Uani 1 1 d .
H28 H 0.835930 0.869690 0.337080 0.097 Uiso 1 1 d .
C29 C 0.8357(9) 1.0049(7) 0.2910(6) 0.076(3) Uani 1 1 d .
H29A H 0.769720 1.058170 0.275599 0.099 Uiso 1 1 d .
H29B H 0.899341 0.981509 0.239909 0.099 Uiso 1 1 d .
C30 C 0.9167(12) 1.0375(8) 0.3561(8) 0.103(4) Uani 1 1 d U
H30A H 0.993680 0.989349 0.361171 0.143 Uiso 1 1 d .
H30B H 0.949499 1.096970 0.335409 0.143 Uiso 1 1 d .
C31 C 0.8381(12) 1.0587(8) 0.4380(7) 0.100(4) Uani 1 1 d .
H31A H 0.774089 1.118521 0.435320 0.122 Uiso 1 1 d .
H31B H 0.900789 1.070061 0.475639 0.122 Uiso 1 1 d .
C32 C 0.7616(9) 0.9801(6) 0.4737(5) 0.064(2) Uani 1 1 d .
H32A H 0.824409 0.926439 0.491270 0.080 Uiso 1 1 d .
H32B H 0.695890 1.005211 0.523410 0.080 Uiso 1 1 d .
C33 C 0.6839(11) 0.9447(7) 0.4112(6) 0.075(3) Uani 1 1 d .
H33 H 0.614181 0.999760 0.401500 0.092 Uiso 1 1 d .
C34 C 0.5817(8) 0.8366(6) 0.5116(6) 0.055(2) Uani 1 1 d .
H34 H 0.611921 0.870070 0.553330 0.067 Uiso 1 1 d .
C35 C 0.5104(7) 0.7576(5) 0.5391(5) 0.0447(18) Uani 1 1 d .
C36 C 0.4973(8) 0.7354(6) 0.6259(5) 0.056(2) Uani 1 1 d .
H36 H 0.526140 0.775009 0.663151 0.071 Uiso 1 1 d .
C37 C 0.4428(10) 0.6565(7) 0.6567(6) 0.073(3) Uani 1 1 d .
H37 H 0.435529 0.642910 0.714040 0.089 Uiso 1 1 d .
C38 C 0.3978(9) 0.5965(6) 0.6030(6) 0.067(2) Uani 1 1 d .
H38 H 0.363030 0.541760 0.623711 0.082 Uiso 1 1 d .
C39 C 0.4048(8) 0.6198(6) 0.5180(5) 0.058(2) Uani 1 1 d .
H39 H 0.371150 0.581540 0.482229 0.071 Uiso 1 1 d .
C40 C 0.4599(7) 0.6992(5) 0.4847(5) 0.0478(19) Uani 1 1 d .
Cl1 Cl 0.0097(3) 0.70584(17) 0.17327(17) 0.0761(7) Uani 1 1 d .
Cl2 Cl 0.3215(2) 1.05627(15) 0.26841(13) 0.0583(6) Uani 1 1 d .
Cu1 Cu 0.25432(10) 0.51357(6) 0.26203(6) 0.0496(3) Uani 1 1 d .
Cu2 Cu 0.56155(10) 0.80780(7) 0.33957(6) 0.0493(3) Uani 1 1 d .
Cu3 Cu 0.35365(9) 0.69019(6) 0.29732(6) 0.0465(3) Uani 1 1 d .
N1 N 0.2896(7) 0.4246(4) 0.1690(4) 0.0541(17) Uani 1 1 d .
N2 N 0.0899(7) 0.4625(4) 0.2960(4) 0.0552(18) Uani 1 1 d .
N3 N 0.6796(6) 0.8829(5) 0.2745(4) 0.0551(18) Uani 1 1 d .
N4 N 0.6078(7) 0.8642(5) 0.4356(4) 0.0564(18) Uani 1 1 d .
O1 O 0.4229(5) 0.5625(3) 0.2363(3) 0.0483(13) Uani 1 1 d .
O2 O 0.2204(5) 0.6112(3) 0.3487(3) 0.0492(13) Uani 1 1 d .
O3 O 0.4944(5) 0.7616(3) 0.2450(3) 0.0485(13) Uani 1 1 d .
O4 O 0.4625(6) 0.7186(4) 0.4018(3) 0.0597(15) Uani 1 1 d .
O5 O 0.2137(5) 0.8114(4) 0.3058(4) 0.0629(15) Uani 1 1 d .
H5A H 0.170990 0.812261 0.263901 0.100 Uiso 1 1 d .
H5B H 0.254769 0.860701 0.298181 0.100 Uiso 1 1 d .
O6 O -0.0308(10) 0.7245(6) 0.0950(5) 0.138(3) Uani 1 1 d .
O7 O 0.0183(7) 0.7954(5) 0.2107(5) 0.103(2) Uani 1 1 d .
O8 O 0.1424(8) 0.6442(5) 0.1658(4) 0.098(2) Uani 1 1 d .
O9 O -0.0880(9) 0.6627(6) 0.2282(6) 0.130(3) Uani 1 1 d .
O10 O 0.3587(7) 0.9735(5) 0.3184(4) 0.103(2) Uani 1 1 d .
O11 O 0.4406(9) 1.0883(5) 0.2277(5) 0.125(3) Uani 1 1 d .
O12 O 0.2383(6) 1.1321(4) 0.3205(4) 0.0738(17) Uani 1 1 d .
O13 O 0.2533(9) 1.0276(7) 0.2065(6) 0.157(4) Uani 1 1 d U

loop_
_atom_site_aniso_label
_atom_site_aniso_U_11
_atom_site_aniso_U_22
_atom_site_aniso_U_33
_atom_site_aniso_U_23
_atom_site_aniso_U_13
_atom_site_aniso_U_12
C1 0.050(5) 0.045(4) 0.045(5) -0.002(4) -0.002(4) -0.006(4)
C2 0.050(5) 0.057(5) 0.063(6) -0.018(4) -0.001(4) -0.008(4)
C3 0.050(5) 0.059(5) 0.071(6) -0.008(5) 0.003(5) -0.009(4)
C4 0.047(5) 0.066(6) 0.068(6) -0.009(5) 0.007(4) 0.009(5)
C5 0.061(6) 0.054(5) 0.052(5) -0.007(4) -0.006(4) -0.003(4)
C6 0.042(5) 0.044(5) 0.059(5) -0.010(4) -0.001(4) -0.002(4)
C7 0.061(6) 0.047(5) 0.069(6) -0.019(4) -0.009(5) -0.011(4)
C8 0.056(6) 0.083(7) 0.068(6) -0.026(5) -0.001(5) -0.021(5)
C9 0.072(6) 0.045(5) 0.065(6) -0.011(4) -0.013(5) -0.014(4)
C10 0.079(7) 0.099(8) 0.093(8) -0.032(6) -0.006(6) -0.037(6)
C11 0.124(10) 0.102(9) 0.114(10) -0.017(7) -0.010(8) -0.073(8)
C12 0.071(6) 0.053(5) 0.079(7) -0.007(5) -0.011(5) -0.031(5)
C13 0.113(8) 0.087(7) 0.075(7) -0.030(6) 0.015(6) -0.068(7)
C14 0.070(6) 0.054(5) 0.062(6) 0.002(4) -0.004(5) -0.031(5)
C15 0.045(5) 0.043(5) 0.063(5) -0.004(4) -0.005(4) -0.008(4)
C16 0.048(5) 0.061(5) 0.071(6) 0.002(5) -0.002(5) -0.015(4)
C17 0.051(5) 0.059(5) 0.054(5) -0.006(4) 0.000(4) -0.001(4)
C18 0.060(6) 0.052(5) 0.056(5) -0.014(4) -0.006(5) 0.000(4)
C19 0.054(5) 0.054(5) 0.054(5) -0.008(4) -0.005(4) -0.014(4)
C20 0.053(5) 0.036(4) 0.053(5) 0.007(4) -0.004(4) -0.006(4)
C21 0.060(5) 0.040(4) 0.035(5) -0.004(3) -0.002(4) -0.006(4)
C22 0.075(6) 0.043(5) 0.046(5) -0.002(4) -0.011(4) -0.013(4)
C23 0.086(7) 0.052(5) 0.054(6) -0.007(4) -0.014(5) -0.013(5)
C24 0.105(8) 0.050(5) 0.037(5) 0.005(4) 0.006(5) -0.002(5)
C25 0.076(6) 0.055(5) 0.044(5) 0.007(4) -0.004(5) -0.018(5)
C26 0.040(5) 0.045(4) 0.053(5) -0.002(4) -0.002(4) -0.005(4)
C27 0.062(6) 0.077(6) 0.054(6) 0.001(5) 0.011(5) -0.035(5)
C28 0.091(7) 0.095(7) 0.059(6) -0.011(5) 0.005(5) -0.057(6)
C29 0.073(7) 0.091(7) 0.075(7) -0.009(5) 0.000(5) -0.052(6)
C30 0.107(7) 0.113(7) 0.101(7) -0.020(6) -0.005(6) -0.063(6)
C31 0.132(10) 0.096(8) 0.098(9) -0.004(7) -0.033(8) -0.078(8)
C32 0.079(6) 0.057(5) 0.070(6) -0.005(4) -0.024(5) -0.037(5)
C33 0.105(8) 0.070(6) 0.066(6) 0.003(5) -0.021(6) -0.051(6)
C34 0.057(5) 0.054(5) 0.059(6) -0.007(4) -0.014(4) -0.017(4)
C35 0.041(5) 0.055(5) 0.039(4) 0.008(4) -0.008(3) -0.010(4)
C36 0.061(6) 0.063(6) 0.047(5) 0.005(4) -0.008(4) -0.018(4)
C37 0.074(7) 0.086(7) 0.056(6) 0.017(5) -0.005(5) -0.015(6)
C38 0.074(7) 0.063(6) 0.066(6) 0.014(5) -0.006(5) -0.024(5)
C39 0.059(6) 0.058(5) 0.058(6) 0.003(4) 0.000(4) -0.017(4)
C40 0.042(5) 0.054(5) 0.051(5) 0.004(4) -0.011(4) -0.015(4)
Cl1 0.090(2) 0.0598(15) 0.0868(19) 0.0022(13) -0.0381(16) -0.0147(14)
Cl2 0.0714(15) 0.0488(12) 0.0557(13) -0.0060(10) -0.0142(11) -0.0090(11)
Cu1 0.0535(6) 0.0410(5) 0.0537(6) -0.0108(4) 0.0005(5) -0.0135(4)
Cu2 0.0559(6) 0.0489(6) 0.0466(6) -0.0003(4) -0.0065(5) -0.0206(5)
Cu3 0.0506(6) 0.0401(5) 0.0487(6) -0.0058(4) -0.0025(5) -0.0123(4)
N1 0.047(4) 0.050(4) 0.062(5) -0.017(3) 0.000(4) -0.004(3)
N2 0.054(4) 0.051(4) 0.059(5) -0.014(3) 0.006(4) -0.016(3)
N3 0.054(4) 0.062(4) 0.051(4) -0.012(3) 0.006(3) -0.025(3)
N4 0.071(5) 0.058(4) 0.048(4) 0.007(3) -0.009(4) -0.033(4)
O1 0.046(3) 0.042(3) 0.053(3) -0.012(2) 0.004(3) -0.010(2)
O2 0.038(3) 0.051(3) 0.058(3) -0.012(3) 0.003(3) -0.015(2)
O3 0.056(3) 0.041(3) 0.050(3) -0.003(2) -0.005(3) -0.016(2)
O4 0.074(4) 0.070(4) 0.047(3) 0.005(3) -0.014(3) -0.040(3)
O5 0.057(4) 0.048(3) 0.086(4) 0.000(3) -0.014(3) -0.012(3)
O6 0.185(9) 0.155(8) 0.093(6) 0.023(5) -0.078(6) -0.028(7)
O7 0.086(5) 0.077(5) 0.151(7) -0.038(4) -0.050(5) 0.007(4)
O8 0.125(6) 0.067(4) 0.097(5) -0.006(4) -0.027(5) 0.012(4)
O9 0.111(7) 0.131(7) 0.159(8) 0.052(6) -0.040(6) -0.038(6)
O10 0.132(6) 0.069(4) 0.083(5) 0.013(4) 0.013(4) 0.022(4)
O11 0.130(7) 0.096(6) 0.139(7) -0.007(5) 0.042(6) -0.049(5)
O12 0.086(4) 0.050(3) 0.079(4) -0.016(3) -0.015(3) 0.011(3)
O13 0.155(7) 0.178(8) 0.144(7) -0.089(6) -0.080(6) 0.016(6)

loop_
_atom_type_symbol
_atom_type_description
_atom_type_scat_dispersion_real
_atom_type_scat_dispersion_imag
_atom_type_scat_source
C C 0.0033 0.0016 'International Tables Vol C Tables 4.2.6.8 and 6.1.1.4'
H H 0.0000 0.0000 'International Tables Vol C Tables 4.2.6.8 and 6.1.1.4'
Cl Cl 0.1484 0.1585 'International Tables Vol C Tables 4.2.6.8 and 6.1.1.4'
Cu Cu 0.3201 1.2651 'International Tables Vol C Tables 4.2.6.8 and 6.1.1.4'
N N 0.0061 0.0033 'International Tables Vol C Tables 4.2.6.8 and 6.1.1.4'
O O 0.0106 0.0060 'International Tables Vol C Tables 4.2.6.8 and 6.1.1.4'

loop_
_geom_angle_atom_site_label_1
_geom_angle_atom_site_label_2
_geom_angle_atom_site_label_3
_geom_angle
C2 C1 C6 118.6(7)
O1 C1 C2 119.0(6)
O1 C1 C6 122.3(7)
C3 C2 C1 122.1(7)
C2 C3 C4 120.0(8)
C5 C4 C3 118.9(7)
C4 C5 C6 122.1(7)
C1 C6 C5 118.2(7)
C1 C6 C7 125.6(7)
C5 C6 C7 116.2(7)
N1 C7 C6 125.8(7)
C13 C8 C9 116.5(8)
C13 C8 N1 110.8(7)
N1 C8 C9 117.8(7)
C10 C9 C8 111.0(7)
C11 C10 C9 116.9(9)
C10 C11 C12 116.2(9)
C13 C12 C11 110.9(8)
C8 C13 C12 117.0(8)
C8 C13 N2 110.1(7)
N2 C13 C12 118.0(8)
N2 C14 C15 125.5(7)
C16 C15 C14 116.2(7)
C20 C15 C14 125.9(7)
C20 C15 C16 117.8(7)
C17 C16 C15 122.8(7)
C16 C17 C18 118.2(7)
C17 C18 C19 121.5(7)
C20 C19 C18 119.4(7)
C19 C20 C15 120.3(7)
O2 C20 C15 121.7(7)
O2 C20 C19 118.0(7)
C22 C21 C26 119.9(7)
O3 C21 C22 118.8(7)
O3 C21 C26 121.3(7)
C23 C22 C21 120.0(8)
C24 C23 C22 121.1(8)
C25 C24 C23 118.4(8)
C24 C25 C26 123.0(8)
C21 C26 C27 124.4(7)
C25 C26 C21 117.5(7)
C25 C26 C27 118.0(7)
N3 C27 C26 126.5(7)
C33 C28 C29 114.4(8)
C33 C28 N3 109.5(7)
N3 C28 C29 116.4(8)
C28 C29 C30 108.9(8)
C31 C30 C29 114.1(9)
C30 C31 C32 114.3(9)
C31 C32 C33 112.1(8)
C28 C33 C32 114.1(8)
C28 C33 N4 108.2(7)
N4 C33 C32 118.7(7)
N4 C34 C35 125.4(7)
C36 C35 C34 116.8(7)
C36 C35 C40 118.7(7)
C40 C35 C34 124.5(7)
C37 C36 C35 121.1(7)
C36 C37 C38 120.5(8)
C39 C38 C37 119.0(8)
C40 C39 C38 121.9(8)
C39 C40 C35 118.7(7)
O4 C40 C35 122.2(7)
O4 C40 C39 119.1(7)
O6 Cl1 O7 108.4(5)
O6 Cl1 O8 111.7(5)
O6 Cl1 O9 111.1(5)
O7 Cl1 O8 108.5(4)
O9 Cl1 O7 107.5(5)
O9 Cl1 O8 109.5(5)
O11 Cl2 O10 109.4(5)
O11 Cl2 O12 109.5(4)
O12 Cl2 O10 110.3(4)
O13 Cl2 O10 107.8(6)
O13 Cl2 O11 108.1(6)
O13 Cl2 O12 111.7(4)
N1 Cu1 Cu3 134.8(2)
N1 Cu1 O1 96.3(2)
N1 Cu1 O2 175.3(3)
N2 Cu1 Cu3 135.60(19)
N2 Cu1 N1 86.2(3)
N2 Cu1 O1 175.6(3)
N2 Cu1 O2 96.4(2)
O1 Cu1 Cu3 43.43(13)
O1 Cu1 O2 81.3(2)
O2 Cu1 Cu3 41.47(15)
N3 Cu2 Cu3 133.7(2)
N3 Cu2 N4 86.0(3)
N3 Cu2 O3 95.4(2)
N3 Cu2 O4 172.4(3)
N4 Cu2 Cu3 139.0(2)
N4 Cu2 O3 173.1(3)
O3 Cu2 Cu3 38.48(15)
O4 Cu2 Cu3 46.84(15)
O4 Cu2 N4 95.4(3)
O4 Cu2 O3 84.1(2)
Cu1 Cu3 Cu2 155.42(4)
O1 Cu3 Cu1 40.72(14)
O1 Cu3 Cu2 118.37(14)
O1 Cu3 O4 115.4(2)
O2 Cu3 Cu1 40.55(14)
O2 Cu3 Cu2 142.34(15)
O2 Cu3 O1 77.93(19)
O2 Cu3 O4 104.2(2)
O2 Cu3 O5 93.1(2)
O3 Cu3 Cu1 137.01(14)
O3 Cu3 Cu2 38.00(14)
O3 Cu3 O1 98.97(19)
O3 Cu3 O2 176.5(2)
O3 Cu3 O4 75.5(2)
O3 Cu3 O5 90.4(2)
O4 Cu3 Cu1 128.09(14)
O4 Cu3 Cu2 38.62(13)
O5 Cu3 Cu1 115.27(15)
O5 Cu3 Cu2 89.21(15)
O5 Cu3 O1 145.2(2)
O5 Cu3 O4 99.3(2)
C7 N1 C8 124.6(7)
C7 N1 Cu1 124.8(5)
C8 N1 Cu1 110.3(5)
C13 N2 Cu1 111.4(5)
C14 N2 C13 123.8(7)
C14 N2 Cu1 124.7(5)
C27 N3 C28 124.8(7)
C27 N3 Cu2 124.8(6)
C28 N3 Cu2 110.4(5)
C33 N4 Cu2 111.3(5)
C34 N4 C33 122.9(7)
C34 N4 Cu2 125.8(5)
C1 O1 Cu1 124.9(4)
C1 O1 Cu3 135.5(5)
Cu1 O1 Cu3 95.9(2)
C20 O2 Cu1 125.4(4)
C20 O2 Cu3 131.9(4)
Cu1 O2 Cu3 98.0(2)
C21 O3 Cu2 125.4(4)
C21 O3 Cu3 127.1(5)
Cu2 O3 Cu3 103.5(2)
C40 O4 Cu2 125.7(4)
C40 O4 Cu3 139.2(4)
Cu2 O4 Cu3 94.5(2)

loop_
_geom_bond_atom_site_label_1
_geom_bond_atom_site_label_2
_geom_bond_distance
C1 C2 1.388(10)
C1 C6 1.409(10)
C1 O1 1.351(8)
C2 C3 1.378(10)
C3 C4 1.403(11)
C4 C5 1.362(11)
C5 C6 1.425(10)
C6 C7 1.431(10)
C7 N1 1.272(9)
C8 C9 1.504(10)
C8 C13 1.423(12)
C8 N1 1.476(10)
C9 C10 1.489(12)
C10 C11 1.422(14)
C11 C12 1.533(12)
C12 C13 1.478(11)
C13 N2 1.471(10)
C14 C15 1.467(10)
C14 N2 1.267(9)
C15 C16 1.413(10)
C15 C20 1.390(10)
C16 C17 1.359(10)
C17 C18 1.372(11)
C18 C19 1.400(11)
C19 C20 1.386(10)
C20 O2 1.364(8)
C21 C22 1.393(10)
C21 C26 1.406(10)
C21 O3 1.362(8)
C22 C23 1.380(11)
C23 C24 1.373(12)
C24 C25 1.372(11)
C25 C26 1.389(10)
C26 C27 1.450(11)
C27 N3 1.284(10)
C28 C29 1.519(12)
C28 C33 1.430(12)
C28 N3 1.477(10)
C29 C30 1.539(13)
C30 C31 1.422(14)
C31 C32 1.498(12)
C32 C33 1.501(11)
C33 N4 1.477(10)
C34 C35 1.439(11)
C34 N4 1.269(9)
C35 C36 1.407(10)
C35 C40 1.412(10)
C36 C37 1.363(11)
C37 C38 1.387(12)
C38 C39 1.386(11)
C39 C40 1.384(10)
C40 O4 1.345(8)
Cl1 O6 1.385(7)
Cl1 O7 1.420(6)
Cl1 O8 1.446(7)
Cl1 O9 1.414(8)
Cl2 O10 1.429(6)
Cl2 O11 1.403(7)
Cl2 O12 1.421(5)
Cl2 O13 1.391(7)
Cu1 Cu3 2.9120(13)
Cu1 N1 1.906(6)
Cu1 N2 1.902(6)
Cu1 O1 1.910(5)
Cu1 O2 1.912(5)
Cu2 Cu3 3.0265(13)
Cu2 N3 1.889(6)
Cu2 N4 1.896(6)
Cu2 O3 1.916(5)
Cu2 O4 1.895(5)
Cu3 O1 2.012(4)
Cu3 O2 1.947(5)
Cu3 O3 1.937(5)
Cu3 O4 2.214(5)
Cu3 O5 2.000(5)
